data_4345062
loop_
_publ_author_name
'Dammers, Susanne'
'Zimmermann, Thomas Philipp'
'Walleck, Stephan'
'Stammler, Anja'
'B\"ogge, Hartmut'
'Bill, Eckhard'
'Glaser, Thorsten'

_publ_section_title
;
 A Mixed-Valence Fluorido-Bridged Fe(II)Fe(III) Complex.
;
_journal_issue 4
_journal_name_full 'Inorganic chemistry'
_journal_page_first 1779
_journal_page_last 1782
_journal_paper_doi 10.1021/acs.inorgchem.6b03093
_journal_volume 56
_journal_year 2017
_chemical_absolute_configuration ad
_chemical_formula_moiety 'C36 H50 F3 Fe2 N8 , 2 (B F4) '
_chemical_formula_sum 'C36 H50 B2 F11 Fe2 N8'
_chemical_formula_weight 937.16
_chemical_name_systematic
; 
 ? 
;
_space_group_IT_number 19
_symmetry_cell_setting orthorhombic
_symmetry_space_group_name_Hall 'P 2ac 2ab'
_symmetry_space_group_name_H-M 'P 21 21 21'
_atom_sites_solution_hydrogens geom
_atom_sites_solution_primary direct
_atom_sites_solution_secondary difmap
_audit_creation_method SHELXL-97
_cell_angle_alpha 90.00
_cell_angle_beta 90.00
_cell_angle_gamma 90.00
_cell_formula_units_Z 4
_cell_length_a 12.0551(7)
_cell_length_b 14.0115(8)
_cell_length_c 23.6059(13)
_cell_measurement_reflns_used 5516
_cell_measurement_temperature 173(2)
_cell_measurement_theta_max 26.97
_cell_measurement_theta_min 2.23
_cell_volume 3987.3(4)
_computing_cell_refinement 'SAINT (Bruker AXS, 2001)'
_computing_data_collection 'SMART (Bruker AXS, 2001)'
_computing_data_reduction 'SAINT (Bruker AXS, 2001)'
_computing_molecular_graphics 'DIAMOND 2.1 (Crystal Impact, 2001)'
_computing_publication_material 'SHELXL-97 (Sheldrick, 1997)'
_computing_structure_refinement 'SHELXL-97 (Sheldrick, 1997)'
_computing_structure_solution 'SHELXS-97 (Sheldrick, 1997)'
_diffrn_ambient_temperature 173(2)
_diffrn_measured_fraction_theta_full 0.994
_diffrn_measured_fraction_theta_max 0.994
_diffrn_measurement_device_type 'Bruker AXS SMART 1K'
_diffrn_measurement_method omega-scan
_diffrn_radiation_monochromator graphite
_diffrn_radiation_source 'fine-focus sealed tube'
_diffrn_radiation_type MoK\a
_diffrn_radiation_wavelength 0.71073
_diffrn_reflns_av_R_equivalents 0.0220
_diffrn_reflns_av_sigmaI/netI 0.0334
_diffrn_reflns_limit_h_max 9
_diffrn_reflns_limit_h_min -15
_diffrn_reflns_limit_k_max 17
_diffrn_reflns_limit_k_min -17
_diffrn_reflns_limit_l_max 30
_diffrn_reflns_limit_l_min -29
_diffrn_reflns_number 23146
_diffrn_reflns_theta_full 26.99
_diffrn_reflns_theta_max 26.99
_diffrn_reflns_theta_min 1.69
_diffrn_standards_decay_% 0
_diffrn_standards_interval_count 0
_diffrn_standards_interval_time 0
_diffrn_standards_number 0
_exptl_absorpt_coefficient_mu 0.819
_exptl_absorpt_correction_T_max 0.8153
_exptl_absorpt_correction_T_min 0.7146
_exptl_absorpt_correction_type multi-scan
_exptl_absorpt_process_details 'SADABS 2.10 (Bruker AXS, 2003)'
_exptl_crystal_colour brown
_exptl_crystal_density_diffrn 1.561
_exptl_crystal_density_method 'not measured'
_exptl_crystal_description plates
_exptl_crystal_F_000 1932
_exptl_crystal_size_max 0.44
_exptl_crystal_size_mid 0.40
_exptl_crystal_size_min 0.26
_refine_diff_density_max 0.529
_refine_diff_density_min -0.293
_refine_diff_density_rms 0.047
_refine_ls_abs_structure_details 'Flack H D (1983), Acta Cryst. A39, 876-881'
_refine_ls_abs_structure_Flack 0.008(8)
_refine_ls_extinction_method none
_refine_ls_goodness_of_fit_ref 1.080
_refine_ls_hydrogen_treatment constr
_refine_ls_matrix_type full
_refine_ls_number_parameters 538
_refine_ls_number_reflns 8589
_refine_ls_number_restraints 0
_refine_ls_restrained_S_all 1.080
_refine_ls_R_factor_all 0.0292
_refine_ls_R_factor_gt 0.0271
_refine_ls_shift/su_max 0.002
_refine_ls_shift/su_mean 0.000
_refine_ls_structure_factor_coef Fsqd
_refine_ls_weighting_details 'calc w=1/[\s^2^(Fo^2^)+(0.0392P)^2^+0.1362P] where P=(Fo^2^+2Fc^2^)/3'
_refine_ls_weighting_scheme calc
_refine_ls_wR_factor_gt 0.0686
_refine_ls_wR_factor_ref 0.0695
_reflns_number_gt 8192
_reflns_number_total 8589
_reflns_threshold_expression >2sigma(I)
_cod_data_source_file ic6b03093_si_003.cif
_cod_data_source_block gl1762
_cod_depositor_comments 'Adding full bibliography for 4345062.cif.'
_cod_original_sg_symbol_H-M P2(1)2(1)2(1)
_cod_database_code 4345062

loop_
_symmetry_equiv_pos_as_xyz
'x, y, z'
'-x+1/2, -y, z+1/2'
'-x, y+1/2, -z+1/2'
'x+1/2, -y+1/2, -z'

loop_
_atom_site_label
_atom_site_type_symbol
_atom_site_fract_x
_atom_site_fract_y
_atom_site_fract_z
_atom_site_U_iso_or_equiv
_atom_site_adp_type
_atom_site_occupancy
_atom_site_symmetry_multiplicity
_atom_site_calc_flag
_atom_site_refinement_flags
Fe1 Fe 0.76226(2) 0.860841(18) 0.157835(11) 0.02154(7) Uani 1 1 d .
Fe2 Fe 0.68999(2) 0.670300(18) 0.278681(10) 0.01839(6) Uani 1 1 d .
F1 F 0.62840(9) 0.92255(8) 0.17838(5) 0.0278(2) Uani 1 1 d .
F2 F 0.77253(10) 0.57908(8) 0.24376(5) 0.0314(3) Uani 1 1 d .
F3 F 0.73586(9) 0.76682(7) 0.22921(4) 0.0236(2) Uani 1 1 d .
N1 N 0.68709(15) 0.74337(11) 0.10206(6) 0.0253(3) Uani 1 1 d .
N2 N 0.91452(14) 0.77624(12) 0.13805(7) 0.0259(4) Uani 1 1 d .
N3 N 0.83123(14) 0.94224(12) 0.08481(7) 0.0264(4) Uani 1 1 d .
N4 N 0.89190(13) 0.91542(11) 0.21677(7) 0.0244(3) Uani 1 1 d .
N41 N 0.53517(13) 0.65725(10) 0.22932(7) 0.0219(3) Uani 1 1 d .
N42 N 0.63292(13) 0.58042(11) 0.34926(7) 0.0232(3) Uani 1 1 d .
N43 N 0.59178(13) 0.77328(11) 0.32507(6) 0.0201(3) Uani 1 1 d .
N44 N 0.80554(13) 0.73221(10) 0.34199(6) 0.0214(3) Uani 1 1 d .
C1 C 0.63021(17) 0.66637(14) 0.13451(8) 0.0256(4) Uani 1 1 d .
H1A H 0.6855 0.6319 0.1578 0.031 Uiso 1 1 calc R
H1B H 0.5971 0.6202 0.1077 0.031 Uiso 1 1 calc R
C2 C 0.78229(19) 0.70215(16) 0.07153(9) 0.0333(5) Uani 1 1 d .
H2A H 0.8058 0.7463 0.0411 0.040 Uiso 1 1 calc R
H2B H 0.7600 0.6411 0.0538 0.040 Uiso 1 1 calc R
C3 C 0.87914(19) 0.68480(15) 0.11195(9) 0.0327(5) Uani 1 1 d .
H3A H 0.8563 0.6395 0.1419 0.039 Uiso 1 1 calc R
H3B H 0.9420 0.6563 0.0909 0.039 Uiso 1 1 calc R
C4 C 0.6081(2) 0.78504(16) 0.06098(9) 0.0338(5) Uani 1 1 d .
H4A H 0.6473 0.8299 0.0362 0.051 Uiso 1 1 calc R
H4B H 0.5493 0.8188 0.0814 0.051 Uiso 1 1 calc R
H4C H 0.5753 0.7340 0.0381 0.051 Uiso 1 1 calc R
C5 C 0.98806(18) 0.83217(17) 0.10009(10) 0.0357(5) Uani 1 1 d .
H5A H 1.0210 0.7881 0.0719 0.043 Uiso 1 1 calc R
H5B H 1.0496 0.8586 0.1230 0.043 Uiso 1 1 calc R
C6 C 0.93302(17) 0.91311(14) 0.06876(8) 0.0255(4) Uani 1 1 d .
C7 C 0.99344(19) 0.95865(16) 0.02671(9) 0.0339(5) Uani 1 1 d .
H7A H 1.0641 0.9351 0.0156 0.041 Uiso 1 1 calc R
C8 C 0.9490(2) 1.03903(18) 0.00116(10) 0.0410(6) Uani 1 1 d .
H8A H 0.9893 1.0725 -0.0272 0.049 Uiso 1 1 calc R
C9 C 0.8455(2) 1.06940(17) 0.01764(10) 0.0365(5) Uani 1 1 d .
H9A H 0.8139 1.1246 0.0008 0.044 Uiso 1 1 calc R
C10 C 0.78699(17) 1.01967(15) 0.05886(9) 0.0287(4) Uani 1 1 d .
C16 C 0.6726(2) 1.05064(18) 0.07460(12) 0.0445(6) Uani 1 1 d .
H16A H 0.6183 1.0148 0.0522 0.067 Uiso 1 1 calc R
H16B H 0.6643 1.1190 0.0670 0.067 Uiso 1 1 calc R
H16C H 0.6601 1.0384 0.1150 0.067 Uiso 1 1 calc R
C25 C 0.97096(17) 0.76083(14) 0.19292(9) 0.0286(4) Uani 1 1 d .
H25A H 1.0480 0.7393 0.1861 0.034 Uiso 1 1 calc R
H25B H 0.9320 0.7101 0.2143 0.034 Uiso 1 1 calc R
C26 C 0.97245(16) 0.85106(14) 0.22745(9) 0.0269(4) Uani 1 1 d .
C27 C 1.05110(17) 0.86406(17) 0.26959(9) 0.0344(5) Uani 1 1 d .
H27A H 1.1089 0.8189 0.2752 0.041 Uiso 1 1 calc R
C28 C 1.0432(2) 0.94464(17) 0.30334(11) 0.0394(5) Uani 1 1 d .
H28A H 1.0952 0.9551 0.3329 0.047 Uiso 1 1 calc R
C29 C 0.95966(19) 1.00934(16) 0.29368(9) 0.0333(5) Uani 1 1 d .
H29A H 0.9520 1.0637 0.3174 0.040 Uiso 1 1 calc R
C30 C 0.88618(16) 0.99481(14) 0.24892(9) 0.0274(4) Uani 1 1 d .
C36 C 0.80006(18) 1.06763(15) 0.23435(10) 0.0338(5) Uani 1 1 d .
H36A H 0.8266 1.1071 0.2029 0.051 Uiso 1 1 calc R
H36B H 0.7859 1.1082 0.2674 0.051 Uiso 1 1 calc R
H36C H 0.7313 1.0353 0.2232 0.051 Uiso 1 1 calc R
C41 C 0.53961(17) 0.70592(14) 0.17292(8) 0.0238(4) Uani 1 1 d .
H41A H 0.5526 0.7750 0.1788 0.029 Uiso 1 1 calc R
H41B H 0.4670 0.6986 0.1539 0.029 Uiso 1 1 calc R
C42 C 0.44878(15) 0.70640(14) 0.26416(9) 0.0250(4) Uani 1 1 d .
H42A H 0.4247 0.6639 0.2953 0.030 Uiso 1 1 calc R
H42B H 0.3834 0.7209 0.2403 0.030 Uiso 1 1 calc R
C43 C 0.49509(16) 0.79792(13) 0.28845(8) 0.0230(4) Uani 1 1 d .
H43A H 0.5188 0.8409 0.2575 0.028 Uiso 1 1 calc R
H43B H 0.4376 0.8310 0.3111 0.028 Uiso 1 1 calc R
C44 C 0.50229(17) 0.55564(13) 0.22028(9) 0.0285(4) Uani 1 1 d .
H44A H 0.4347 0.5532 0.1972 0.043 Uiso 1 1 calc R
H44B H 0.4884 0.5252 0.2570 0.043 Uiso 1 1 calc R
H44C H 0.5622 0.5218 0.2007 0.043 Uiso 1 1 calc R
C45 C 0.55548(17) 0.73314(14) 0.38062(8) 0.0260(4) Uani 1 1 d .
H45A H 0.4736 0.7282 0.3807 0.031 Uiso 1 1 calc R
H45B H 0.5770 0.7781 0.4111 0.031 Uiso 1 1 calc R
C46 C 0.60385(15) 0.63619(14) 0.39377(8) 0.0237(4) Uani 1 1 d .
C47 C 0.6123(2) 0.60729(17) 0.44918(9) 0.0357(5) Uani 1 1 d .
H47A H 0.5964 0.6502 0.4792 0.043 Uiso 1 1 calc R
C48 C 0.6445(2) 0.51459(19) 0.46035(10) 0.0457(6) Uani 1 1 d .
H48A H 0.6519 0.4929 0.4983 0.055 Uiso 1 1 calc R
C49 C 0.66570(19) 0.45382(16) 0.41546(10) 0.0360(5) Uani 1 1 d .
H49A H 0.6834 0.3888 0.4225 0.043 Uiso 1 1 calc R
C50 C 0.66131(17) 0.48742(14) 0.36016(9) 0.0275(4) Uani 1 1 d .
C56 C 0.6865(2) 0.42198(14) 0.31218(10) 0.0393(5) Uani 1 1 d .
H56A H 0.6215 0.4172 0.2874 0.059 Uiso 1 1 calc R
H56B H 0.7051 0.3586 0.3270 0.059 Uiso 1 1 calc R
H56C H 0.7495 0.4471 0.2906 0.059 Uiso 1 1 calc R
C65 C 0.66591(15) 0.85592(12) 0.33414(8) 0.0229(4) Uani 1 1 d .
H65A H 0.6308 0.9018 0.3605 0.027 Uiso 1 1 calc R
H65B H 0.6796 0.8889 0.2977 0.027 Uiso 1 1 calc R
C66 C 0.77384(16) 0.82063(14) 0.35855(8) 0.0239(4) Uani 1 1 d .
C67 C 0.83522(18) 0.87535(15) 0.39585(9) 0.0312(5) Uani 1 1 d .
H67A H 0.8102 0.9366 0.4074 0.037 Uiso 1 1 calc R
C68 C 0.9342(2) 0.83845(18) 0.41599(10) 0.0418(6) Uani 1 1 d .
H68A H 0.9793 0.8750 0.4409 0.050 Uiso 1 1 calc R
C69 C 0.96673(19) 0.74847(17) 0.39971(10) 0.0366(5) Uani 1 1 d .
H69A H 1.0343 0.7226 0.4135 0.044 Uiso 1 1 calc R
C70 C 0.90110(17) 0.69546(15) 0.36319(9) 0.0281(4) Uani 1 1 d .
C76 C 0.93160(19) 0.59543(16) 0.34713(10) 0.0351(5) Uani 1 1 d .
H76A H 0.8826 0.5505 0.3668 0.053 Uiso 1 1 calc R
H76B H 1.0087 0.5830 0.3580 0.053 Uiso 1 1 calc R
H76C H 0.9234 0.5874 0.3061 0.053 Uiso 1 1 calc R
B1 B 0.7491(2) 0.84778(16) -0.09531(10) 0.0317(5) Uani 1 1 d .
F11 F 0.81294(14) 0.92384(10) -0.11229(7) 0.0575(4) Uani 1 1 d .
F12 F 0.65145(14) 0.88111(12) -0.07183(8) 0.0632(5) Uani 1 1 d .
F13 F 0.72519(15) 0.79387(12) -0.14362(7) 0.0639(5) Uani 1 1 d .
F14 F 0.80668(18) 0.79200(13) -0.05814(7) 0.0737(5) Uani 1 1 d .
B2 B 0.7802(2) 0.6464(2) 0.59166(12) 0.0453(7) Uani 1 1 d .
F15 F 0.75981(16) 0.70484(16) 0.63752(8) 0.0811(6) Uani 1 1 d .
F16 F 0.87425(16) 0.59378(14) 0.60297(8) 0.0712(5) Uani 1 1 d .
F17 F 0.69393(16) 0.5857(2) 0.58169(8) 0.1001(9) Uani 1 1 d .
F18 F 0.8061(3) 0.69965(16) 0.54445(9) 0.1096(9) Uani 1 1 d .

loop_
_atom_site_aniso_label
_atom_site_aniso_U_11
_atom_site_aniso_U_22
_atom_site_aniso_U_33
_atom_site_aniso_U_23
_atom_site_aniso_U_13
_atom_site_aniso_U_12
Fe1 0.02105(13) 0.02103(13) 0.02255(13) -0.00028(10) 0.00363(10) 0.00210(10)
Fe2 0.01998(12) 0.01680(12) 0.01841(12) 0.00040(9) 0.00054(10) 0.00097(10)
F1 0.0234(6) 0.0252(6) 0.0348(6) -0.0005(5) 0.0052(5) 0.0030(5)
F2 0.0371(6) 0.0273(6) 0.0297(6) -0.0026(5) 0.0038(5) 0.0119(5)
F3 0.0253(5) 0.0230(5) 0.0226(5) 0.0039(4) 0.0011(4) -0.0040(4)
N1 0.0340(9) 0.0236(8) 0.0183(8) 0.0004(6) -0.0009(7) 0.0012(7)
N2 0.0281(9) 0.0217(8) 0.0280(8) 0.0058(6) 0.0085(7) 0.0050(7)
N3 0.0300(9) 0.0229(8) 0.0262(8) 0.0021(7) 0.0021(7) 0.0009(7)
N4 0.0211(8) 0.0219(8) 0.0301(9) 0.0039(7) 0.0035(7) -0.0024(6)
N41 0.0230(7) 0.0174(8) 0.0253(8) 0.0007(6) -0.0010(6) -0.0030(6)
N42 0.0236(8) 0.0192(7) 0.0268(9) 0.0027(6) -0.0010(6) -0.0016(6)
N43 0.0203(8) 0.0186(8) 0.0214(8) 0.0024(6) 0.0017(6) -0.0004(6)
N44 0.0226(7) 0.0217(7) 0.0198(7) 0.0028(6) 0.0016(7) -0.0004(6)
C1 0.0360(10) 0.0187(9) 0.0222(9) -0.0017(8) -0.0024(8) -0.0013(8)
C2 0.0459(14) 0.0303(11) 0.0237(10) -0.0043(8) 0.0058(9) 0.0041(9)
C3 0.0378(12) 0.0285(11) 0.0318(11) -0.0019(9) 0.0053(9) 0.0074(9)
C4 0.0452(13) 0.0335(11) 0.0228(10) 0.0042(9) -0.0053(9) 0.0011(10)
C5 0.0326(11) 0.0339(11) 0.0406(12) 0.0089(10) 0.0154(9) 0.0072(9)
C6 0.0300(10) 0.0248(10) 0.0217(9) -0.0032(8) 0.0032(8) -0.0019(8)
C7 0.0343(11) 0.0384(12) 0.0288(11) 0.0004(9) 0.0082(9) -0.0025(9)
C8 0.0459(14) 0.0417(13) 0.0353(12) 0.0115(10) 0.0076(10) -0.0063(11)
C9 0.0422(13) 0.0313(11) 0.0360(12) 0.0122(9) -0.0044(9) -0.0036(9)
C10 0.0317(11) 0.0274(10) 0.0271(10) 0.0010(8) -0.0014(8) 0.0003(8)
C16 0.0366(13) 0.0409(13) 0.0561(15) 0.0205(11) 0.0050(11) 0.0101(10)
C25 0.0247(10) 0.0256(10) 0.0355(12) 0.0059(9) 0.0030(8) 0.0047(8)
C26 0.0222(9) 0.0254(10) 0.0332(10) 0.0060(8) 0.0029(8) -0.0026(7)
C27 0.0273(10) 0.0344(11) 0.0415(12) 0.0103(10) -0.0057(9) -0.0027(9)
C28 0.0387(12) 0.0365(12) 0.0429(13) 0.0071(10) -0.0088(10) -0.0130(10)
C29 0.0362(11) 0.0268(10) 0.0370(12) 0.0008(9) -0.0002(9) -0.0115(9)
C30 0.0266(10) 0.0210(9) 0.0345(11) 0.0028(8) 0.0059(8) -0.0055(8)
C36 0.0304(10) 0.0227(10) 0.0483(13) -0.0066(9) 0.0037(9) 0.0026(8)
C41 0.0279(10) 0.0207(9) 0.0227(10) 0.0019(7) -0.0058(7) -0.0020(7)
C42 0.0191(9) 0.0250(9) 0.0309(10) 0.0008(8) 0.0014(7) -0.0030(7)
C43 0.0229(9) 0.0215(9) 0.0245(10) 0.0022(7) 0.0007(7) 0.0027(7)
C44 0.0346(11) 0.0186(9) 0.0321(11) 0.0026(8) -0.0033(9) -0.0056(7)
C45 0.0302(10) 0.0254(10) 0.0225(10) 0.0005(8) 0.0059(8) 0.0009(8)
C46 0.0218(9) 0.0256(9) 0.0238(9) 0.0035(8) 0.0027(7) -0.0047(8)
C47 0.0406(12) 0.0416(12) 0.0250(10) 0.0037(9) 0.0033(9) 0.0064(10)
C48 0.0582(16) 0.0497(15) 0.0291(12) 0.0187(11) -0.0023(11) 0.0077(12)
C49 0.0407(13) 0.0284(11) 0.0391(12) 0.0137(9) -0.0019(10) 0.0023(9)
C50 0.0274(10) 0.0216(9) 0.0334(11) 0.0041(8) -0.0051(8) -0.0025(7)
C56 0.0587(14) 0.0176(9) 0.0417(12) 0.0010(9) -0.0108(12) 0.0047(10)
C65 0.0265(9) 0.0163(8) 0.0257(9) -0.0002(7) -0.0014(7) -0.0008(7)
C66 0.0277(9) 0.0220(9) 0.0221(9) 0.0028(7) 0.0004(7) -0.0018(7)
C67 0.0397(12) 0.0253(10) 0.0285(10) -0.0016(8) -0.0068(8) -0.0041(9)
C68 0.0483(14) 0.0389(13) 0.0383(12) -0.0016(10) -0.0205(10) -0.0107(11)
C69 0.0320(11) 0.0420(13) 0.0358(12) 0.0076(10) -0.0120(9) 0.0002(10)
C70 0.0255(10) 0.0323(11) 0.0264(10) 0.0051(8) 0.0023(8) 0.0009(8)
C76 0.0318(11) 0.0402(12) 0.0332(11) -0.0004(10) -0.0047(9) 0.0141(9)
B1 0.0352(13) 0.0275(12) 0.0323(12) 0.0043(9) 0.0042(10) 0.0018(10)
F11 0.0549(9) 0.0349(7) 0.0827(11) -0.0034(7) 0.0276(9) -0.0067(7)
F12 0.0509(9) 0.0593(10) 0.0795(12) 0.0124(9) 0.0305(8) 0.0096(8)
F13 0.0679(11) 0.0570(10) 0.0669(10) -0.0212(8) -0.0216(9) 0.0017(8)
F14 0.0977(14) 0.0754(12) 0.0481(9) 0.0203(8) -0.0051(10) 0.0327(11)
B2 0.0344(14) 0.0593(18) 0.0422(15) -0.0103(13) 0.0001(11) -0.0055(12)
F15 0.0556(10) 0.1133(16) 0.0746(12) -0.0486(11) -0.0084(9) 0.0222(11)
F16 0.0577(10) 0.0773(12) 0.0787(12) -0.0281(10) -0.0074(9) 0.0151(9)
F17 0.0532(10) 0.188(2) 0.0586(11) -0.0483(13) 0.0137(9) -0.0592(14)
F18 0.180(3) 0.0827(15) 0.0658(13) 0.0157(11) -0.0094(16) -0.0230(17)

loop_
_atom_type_symbol
_atom_type_description
_atom_type_scat_dispersion_real
_atom_type_scat_dispersion_imag
_atom_type_scat_source
C C 0.0033 0.0016 'International Tables Vol C Tables 4.2.6.8 and 6.1.1.4'
H H 0.0000 0.0000 'International Tables Vol C Tables 4.2.6.8 and 6.1.1.4'
B B 0.0013 0.0007 'International Tables Vol C Tables 4.2.6.8 and 6.1.1.4'
N N 0.0061 0.0033 'International Tables Vol C Tables 4.2.6.8 and 6.1.1.4'
F F 0.0171 0.0103 'International Tables Vol C Tables 4.2.6.8 and 6.1.1.4'
Fe Fe 0.3463 0.8444 'International Tables Vol C Tables 4.2.6.8 and 6.1.1.4'

loop_
_geom_angle_atom_site_label_1
_geom_angle_atom_site_label_2
_geom_angle_atom_site_label_3
_geom_angle
F1 Fe1 F3 87.32(5)
F1 Fe1 N4 106.33(6)
F3 Fe1 N4 79.97(5)
F1 Fe1 N3 106.40(6)
F3 Fe1 N3 165.86(5)
N4 Fe1 N3 92.62(6)
F1 Fe1 N2 174.68(6)
F3 Fe1 N2 87.74(5)
N4 Fe1 N2 74.71(6)
N3 Fe1 N2 78.66(6)
F1 Fe1 N1 97.93(6)
F3 Fe1 N1 87.25(5)
N4 Fe1 N1 151.86(6)
N3 Fe1 N1 94.05(6)
N2 Fe1 N1 79.86(6)
F1 Fe1 Fe2 86.36(4)
F3 Fe1 Fe2 6.47(3)
N4 Fe1 Fe2 86.37(4)
N3 Fe1 Fe2 166.91(4)
N2 Fe1 Fe2 88.50(4)
N1 Fe1 Fe2 81.06(4)
F2 Fe2 F3 93.64(5)
F2 Fe2 N43 176.34(6)
F3 Fe2 N43 89.74(5)
F2 Fe2 N42 96.44(6)
F3 Fe2 N42 168.42(6)
N43 Fe2 N42 80.05(6)
F2 Fe2 N41 99.51(6)
F3 Fe2 N41 88.87(5)
N43 Fe2 N41 81.94(6)
N42 Fe2 N41 95.05(6)
F2 Fe2 N44 103.69(6)
F3 Fe2 N44 87.26(5)
N43 Fe2 N44 75.05(6)
N42 Fe2 N44 84.84(6)
N41 Fe2 N44 156.67(6)
F2 Fe2 Fe1 91.53(4)
F3 Fe2 Fe1 7.48(3)
N43 Fe2 Fe1 92.01(4)
N42 Fe2 Fe1 171.90(4)
N41 Fe2 Fe1 82.13(4)
N44 Fe2 Fe1 94.74(4)
Fe2 F3 Fe1 166.05(6)
C2 N1 C4 109.60(16)
C2 N1 C1 109.03(15)
C4 N1 C1 109.06(16)
C2 N1 Fe1 104.73(13)
C4 N1 Fe1 110.32(12)
C1 N1 Fe1 113.96(11)
C25 N2 C5 109.32(17)
C25 N2 C3 111.71(15)
C5 N2 C3 112.13(16)
C25 N2 Fe1 105.81(12)
C5 N2 Fe1 109.68(12)
C3 N2 Fe1 107.98(12)
C6 N3 C10 118.28(17)
C6 N3 Fe1 113.73(13)
C10 N3 Fe1 127.78(14)
C30 N4 C26 118.88(18)
C30 N4 Fe1 126.79(13)
C26 N4 Fe1 113.09(13)
C44 N41 C42 109.44(15)
C44 N41 C41 108.46(15)
C42 N41 C41 107.72(14)
C44 N41 Fe2 112.26(12)
C42 N41 Fe2 105.10(11)
C41 N41 Fe2 113.67(11)
C46 N42 C50 117.82(17)
C46 N42 Fe2 109.76(12)
C50 N42 Fe2 127.46(14)
C65 N43 C43 112.03(14)
C65 N43 C45 110.19(15)
C43 N43 C45 111.54(15)
C65 N43 Fe2 105.36(11)
C43 N43 Fe2 106.78(11)
C45 N43 Fe2 110.72(11)
C66 N44 C70 118.70(17)
C66 N44 Fe2 112.02(12)
C70 N44 Fe2 129.24(13)
N1 C1 C41 111.86(16)
N1 C1 H1A 109.2
C41 C1 H1A 109.2
N1 C1 H1B 109.2
C41 C1 H1B 109.2
H1A C1 H1B 107.9
N1 C2 C3 110.63(16)
N1 C2 H2A 109.5
C3 C2 H2A 109.5
N1 C2 H2B 109.5
C3 C2 H2B 109.5
H2A C2 H2B 108.1
N2 C3 C2 109.98(17)
N2 C3 H3A 109.7
C2 C3 H3A 109.7
N2 C3 H3B 109.7
C2 C3 H3B 109.7
H3A C3 H3B 108.2
N1 C4 H4A 109.5
N1 C4 H4B 109.5
H4A C4 H4B 109.5
N1 C4 H4C 109.5
H4A C4 H4C 109.5
H4B C4 H4C 109.5
N2 C5 C6 115.50(17)
N2 C5 H5A 108.4
C6 C5 H5A 108.4
N2 C5 H5B 108.4
C6 C5 H5B 108.4
H5A C5 H5B 107.5
N3 C6 C7 122.70(19)
N3 C6 C5 119.38(17)
C7 C6 C5 117.78(19)
C8 C7 C6 118.9(2)
C8 C7 H7A 120.6
C6 C7 H7A 120.6
C9 C8 C7 118.6(2)
C9 C8 H8A 120.7
C7 C8 H8A 120.7
C8 C9 C10 120.3(2)
C8 C9 H9A 119.9
C10 C9 H9A 119.9
N3 C10 C9 121.21(19)
N3 C10 C16 118.94(19)
C9 C10 C16 119.8(2)
C10 C16 H16A 109.5
C10 C16 H16B 109.5
H16A C16 H16B 109.5
C10 C16 H16C 109.5
H16A C16 H16C 109.5
H16B C16 H16C 109.5
N2 C25 C26 110.94(16)
N2 C25 H25A 109.5
C26 C25 H25A 109.5
N2 C25 H25B 109.5
C26 C25 H25B 109.5
H25A C25 H25B 108.0
N4 C26 C27 122.6(2)
N4 C26 C25 116.87(18)
C27 C26 C25 120.49(19)
C28 C27 C26 118.2(2)
C28 C27 H27A 120.9
C26 C27 H27A 120.9
C29 C28 C27 119.5(2)
C29 C28 H28A 120.2
C27 C28 H28A 120.2
C28 C29 C30 119.7(2)
C28 C29 H29A 120.2
C30 C29 H29A 120.2
N4 C30 C29 120.98(19)
N4 C30 C36 117.95(18)
C29 C30 C36 121.05(19)
C30 C36 H36A 109.5
C30 C36 H36B 109.5
H36A C36 H36B 109.5
C30 C36 H36C 109.5
H36A C36 H36C 109.5
H36B C36 H36C 109.5
N41 C41 C1 112.91(15)
N41 C41 H41A 109.0
C1 C41 H41A 109.0
N41 C41 H41B 109.0
C1 C41 H41B 109.0
H41A C41 H41B 107.8
N41 C42 C43 110.01(14)
N41 C42 H42A 109.7
C43 C42 H42A 109.7
N41 C42 H42B 109.7
C43 C42 H42B 109.7
H42A C42 H42B 108.2
N43 C43 C42 108.18(15)
N43 C43 H43A 110.1
C42 C43 H43A 110.1
N43 C43 H43B 110.1
C42 C43 H43B 110.1
H43A C43 H43B 108.4
N41 C44 H44A 109.5
N41 C44 H44B 109.5
H44A C44 H44B 109.5
N41 C44 H44C 109.5
H44A C44 H44C 109.5
H44B C44 H44C 109.5
N43 C45 C46 113.97(15)
N43 C45 H45A 108.8
C46 C45 H45A 108.8
N43 C45 H45B 108.8
C46 C45 H45B 108.8
H45A C45 H45B 107.7
N42 C46 C47 123.31(19)
N42 C46 C45 117.32(16)
C47 C46 C45 119.32(18)
C46 C47 C48 118.7(2)
C46 C47 H47A 120.7
C48 C47 H47A 120.7
C47 C48 C49 119.0(2)
C47 C48 H48A 120.5
C49 C48 H48A 120.5
C48 C49 C50 120.3(2)
C48 C49 H49A 119.9
C50 C49 H49A 119.9
N42 C50 C49 120.5(2)
N42 C50 C56 119.56(18)
C49 C50 C56 119.91(19)
C50 C56 H56A 109.5
C50 C56 H56B 109.5
H56A C56 H56B 109.5
C50 C56 H56C 109.5
H56A C56 H56C 109.5
H56B C56 H56C 109.5
N43 C65 C66 108.69(15)
N43 C65 H65A 110.0
C66 C65 H65A 110.0
N43 C65 H65B 110.0
C66 C65 H65B 110.0
H65A C65 H65B 108.3
N44 C66 C67 122.70(18)
N44 C66 C65 115.70(16)
C67 C66 C65 121.59(18)
C66 C67 C68 118.2(2)
C66 C67 H67A 120.9
C68 C67 H67A 120.9
C69 C68 C67 119.5(2)
C69 C68 H68A 120.3
C67 C68 H68A 120.3
C68 C69 C70 120.2(2)
C68 C69 H69A 119.9
C70 C69 H69A 119.9
N44 C70 C69 120.69(19)
N44 C70 C76 118.04(19)
C69 C70 C76 121.25(19)
C70 C76 H76A 109.5
C70 C76 H76B 109.5
H76A C76 H76B 109.5
C70 C76 H76C 109.5
H76A C76 H76C 109.5
H76B C76 H76C 109.5
F14 B1 F11 110.3(2)
F14 B1 F12 111.7(2)
F11 B1 F12 109.39(18)
F14 B1 F13 108.65(19)
F11 B1 F13 107.23(19)
F12 B1 F13 109.5(2)
F17 B2 F18 111.8(2)
F17 B2 F16 109.1(3)
F18 B2 F16 105.1(3)
F17 B2 F15 111.7(2)
F18 B2 F15 110.7(3)
F16 B2 F15 108.2(2)

loop_
_geom_bond_atom_site_label_1
_geom_bond_atom_site_label_2
_geom_bond_distance
Fe1 F1 1.8939(11)
Fe1 F3 2.1624(10)
Fe1 N4 2.2276(17)
Fe1 N3 2.2279(17)
Fe1 N2 2.2343(16)
Fe1 N1 2.2944(16)
Fe1 Fe2 4.0031(4)
Fe2 F2 1.8175(11)
Fe2 F3 1.8704(10)
Fe2 N43 2.1639(15)
Fe2 N42 2.1988(16)
Fe2 N41 2.2078(16)
Fe2 N44 2.2196(16)
N1 C2 1.473(3)
N1 C4 1.479(3)
N1 C1 1.490(2)
N2 C25 1.479(3)
N2 C5 1.484(3)
N2 C3 1.484(3)
N3 C6 1.348(3)
N3 C10 1.355(3)
N4 C30 1.348(3)
N4 C26 1.349(3)
N41 C44 1.493(2)
N41 C42 1.495(2)
N41 C41 1.497(2)
N42 C46 1.355(3)
N42 C50 1.372(2)
N43 C65 1.478(2)
N43 C43 1.492(2)
N43 C45 1.492(2)
N44 C66 1.354(2)
N44 C70 1.357(3)
C1 C41 1.524(3)
C1 H1A 0.9900
C1 H1B 0.9900
C2 C3 1.527(3)
C2 H2A 0.9900
C2 H2B 0.9900
C3 H3A 0.9900
C3 H3B 0.9900
C4 H4A 0.9800
C4 H4B 0.9800
C4 H4C 0.9800
C5 C6 1.508(3)
C5 H5A 0.9900
C5 H5B 0.9900
C6 C7 1.387(3)
C7 C8 1.385(3)
C7 H7A 0.9500
C8 C9 1.375(4)
C8 H8A 0.9500
C9 C10 1.389(3)
C9 H9A 0.9500
C10 C16 1.493(3)
C16 H16A 0.9800
C16 H16B 0.9800
C16 H16C 0.9800
C25 C26 1.504(3)
C25 H25A 0.9900
C25 H25B 0.9900
C26 C27 1.386(3)
C27 C28 1.385(3)
C27 H27A 0.9500
C28 C29 1.374(3)
C28 H28A 0.9500
C29 C30 1.394(3)
C29 H29A 0.9500
C30 C36 1.496(3)
C36 H36A 0.9800
C36 H36B 0.9800
C36 H36C 0.9800
C41 H41A 0.9900
C41 H41B 0.9900
C42 C43 1.512(3)
C42 H42A 0.9900
C42 H42B 0.9900
C43 H43A 0.9900
C43 H43B 0.9900
C44 H44A 0.9800
C44 H44B 0.9800
C44 H44C 0.9800
C45 C46 1.510(3)
C45 H45A 0.9900
C45 H45B 0.9900
C46 C47 1.373(3)
C47 C48 1.381(3)
C47 H47A 0.9500
C48 C49 1.383(4)
C48 H48A 0.9500
C49 C50 1.389(3)
C49 H49A 0.9500
C50 C56 1.489(3)
C56 H56A 0.9800
C56 H56B 0.9800
C56 H56C 0.9800
C65 C66 1.506(3)
C65 H65A 0.9900
C65 H65B 0.9900
C66 C67 1.382(3)
C67 C68 1.385(3)
C67 H67A 0.9500
C68 C69 1.375(4)
C68 H68A 0.9500
C69 C70 1.386(3)
C69 H69A 0.9500
C70 C76 1.498(3)
C76 H76A 0.9800
C76 H76B 0.9800
C76 H76C 0.9800
B1 F14 1.365(3)
B1 F11 1.375(3)
B1 F12 1.382(3)
B1 F13 1.398(3)
B2 F17 1.364(3)
B2 F18 1.377(4)
B2 F16 1.378(4)
B2 F15 1.380(3)
